data_4313902
loop_
_publ_author_name
'Jing-Lin Zuo'
'Hong-Cai Zhou'
'R. H. Holm'

_publ_section_title
;
 Vanadium-Iron-Sulfur Clusters Containing the Cubane-type [VFe3S4] Core
 Unit: Synthesis of a Cluster with the Topology of the PN Cluster of
 Nitrogenase
;
_journal_name_full 'Inorganic Chemistry'
_journal_page_first 4624
_journal_page_last 4631
_journal_paper_doi 10.1021/ic0301369
_journal_volume 42
_journal_year 2003
_chemical_formula_moiety (TpVFe3S4(PBu3)3)(PF6)
_chemical_formula_sum 'C45 H91 B F6 Fe3 N6 P4 S4 V'
_chemical_formula_weight 1311.66
_chemical_melting_point ?
_chemical_name_common none
_chemical_name_systematic
;
 (hydrogen tris(pyrazolyl)borato-N,N',N'')-
(tetrakis(mu3-sulfido))-tris(tributylphosphine-
iron-S,S',S'')-vanadium hexafluorophosphate
;
_space_group_IT_number 14
_symmetry_cell_setting monoclinic
_symmetry_space_group_name_Hall '-P 2yn'
_symmetry_space_group_name_H-M 'P 1 21/n 1'
_atom_sites_solution_hydrogens geom
_atom_sites_solution_primary direct
_atom_sites_solution_secondary difmap
_audit_creation_method SHELXL-97
_cell_angle_alpha 90.00
_cell_angle_beta 98.388(13)
_cell_angle_gamma 90.00
_cell_formula_units_Z 4
_cell_length_a 15.897(15)
_cell_length_b 24.33(2)
_cell_length_c 16.750(16)
_cell_measurement_reflns_used 546
_cell_measurement_temperature 193(2)
_cell_measurement_theta_max 24.6
_cell_measurement_theta_min 2.6
_cell_volume 6409(10)
_computing_cell_refinement 'Bruker SMART'
_computing_data_collection 'Bruker SMART'
_computing_data_reduction 'Bruker SHELXTL'
_computing_molecular_graphics 'Bruker SHELXTL'
_computing_publication_material 'Bruker SHELXTL'
_computing_structure_refinement 'SHELXL-97 (Sheldrick, 1997)'
_computing_structure_solution 'SHELXS-97 (Sheldrick, 1990)'
_diffrn_ambient_temperature 193(2)
_diffrn_measured_fraction_theta_full 1.000
_diffrn_measured_fraction_theta_max 1.000
_diffrn_measurement_device_type 'CCD area detector'
_diffrn_measurement_method 'phi and omega scans'
_diffrn_radiation_monochromator graphite
_diffrn_radiation_source 'fine-focus sealed tube'
_diffrn_radiation_type MoK\a
_diffrn_radiation_wavelength 0.71073
_diffrn_reflns_av_R_equivalents 0.0355
_diffrn_reflns_av_sigmaI/netI 0.0529
_diffrn_reflns_limit_h_max 14
_diffrn_reflns_limit_h_min -18
_diffrn_reflns_limit_k_max 28
_diffrn_reflns_limit_k_min -28
_diffrn_reflns_limit_l_max 19
_diffrn_reflns_limit_l_min -18
_diffrn_reflns_number 36315
_diffrn_reflns_theta_full 25.00
_diffrn_reflns_theta_max 25.00
_diffrn_reflns_theta_min 1.49
_diffrn_standards_decay_% none
_exptl_absorpt_coefficient_mu 1.089
_exptl_absorpt_correction_T_max 0.94
_exptl_absorpt_correction_T_min 0.80
_exptl_absorpt_correction_type SADABS
_exptl_absorpt_process_details none
_exptl_crystal_colour black
_exptl_crystal_density_diffrn 1.359
_exptl_crystal_density_meas ?
_exptl_crystal_density_method 'not measured'
_exptl_crystal_description Needle
_exptl_crystal_F_000 2748
_exptl_crystal_size_max 0.09
_exptl_crystal_size_mid 0.10
_exptl_crystal_size_min 0.35
_refine_diff_density_max 0.920
_refine_diff_density_min -0.479
_refine_diff_density_rms 0.079
_refine_ls_extinction_method none
_refine_ls_goodness_of_fit_ref 0.934
_refine_ls_hydrogen_treatment mixed
_refine_ls_matrix_type full
_refine_ls_number_parameters 621
_refine_ls_number_reflns 11289
_refine_ls_number_restraints 14
_refine_ls_restrained_S_all 0.947
_refine_ls_R_factor_all 0.0695
_refine_ls_R_factor_gt 0.0463
_refine_ls_shift/su_max 0.098
_refine_ls_shift/su_mean 0.001
_refine_ls_structure_factor_coef Fsqd
_refine_ls_weighting_details 'calc w=1/[\s^2^(Fo^2^)+(0.0773P)^2^+0.0000P] where P=(Fo^2^+2Fc^2^)/3'
_refine_ls_weighting_scheme calc
_refine_ls_wR_factor_gt 0.1217
_refine_ls_wR_factor_ref 0.1294
_reflns_number_gt 7678
_reflns_number_total 11289
_reflns_threshold_expression >2sigma(I)
_cod_data_source_file ic0301369.cif
_cod_data_source_block (TpVFe3S4(PBu3)3)(PF6)
_cod_depositor_comments
;
The following automatic conversions were performed:
'_symmetry_cell_setting' value 'Monoclinic' changed to 'monoclinic'
according to '/home/adriana/struct/CIF-dictionaries/cif_core.dic'
dictionary named 'cif_core.dic' version 2.4.1 from 2010-06-29.

Automatic conversion script
Id: cif_fix_enum 1555 2011-01-17 13:19:09Z saulius 

The following automatic conversions were performed:

'_chemical_melting_point' value 'not measured' was changed to '?' -
the value is undefined or not given.

Automatic conversion script
Id: cif_fix_values 1569 2011-02-09 13:29:24Z adriana 

The following automatic conversions were performed:

'_exptl_crystal_density_meas' value 'none' was changed to '?' - the
value is perceived as not measured.

Automatic conversion script
Id: cif_fix_values 3008 2015-01-20 13:52:24Z robertas 
;
_cod_original_cell_volume 6409(11)
_cod_database_code 4313902

loop_
_symmetry_equiv_pos_as_xyz
'x, y, z'
'-x+1/2, y+1/2, -z+1/2'
'-x, -y, -z'
'x-1/2, -y-1/2, z-1/2'

loop_
_atom_site_label
_atom_site_type_symbol
_atom_site_fract_x
_atom_site_fract_y
_atom_site_fract_z
_atom_site_U_iso_or_equiv
_atom_site_adp_type
_atom_site_occupancy
_atom_site_symmetry_multiplicity
_atom_site_calc_flag
_atom_site_refinement_flags
_atom_site_disorder_assembly
_atom_site_disorder_group
V1 V 0.74761(4) 0.44714(2) 0.57729(4) 0.03078(16) Uani 1 1 d . . .
Fe1 Fe 0.75899(3) 0.34013(2) 0.62105(3) 0.03477(15) Uani 1 1 d . . .
Fe2 Fe 0.86614(4) 0.40858(2) 0.69517(3) 0.03923(16) Uani 1 1 d . . .
Fe3 Fe 0.70964(4) 0.41109(2) 0.72108(3) 0.03712(15) Uani 1 1 d . A .
S1 S 0.79009(6) 0.48379(4) 0.70631(6) 0.0395(2) Uani 1 1 d . . .
S2 S 0.79950(7) 0.34182(4) 0.75461(6) 0.0459(3) Uani 1 1 d . . .
S3 S 0.85822(6) 0.38540(4) 0.56586(6) 0.0389(2) Uani 1 1 d . . .
S4 S 0.63941(6) 0.38737(4) 0.60160(6) 0.0348(2) Uani 1 1 d . . .
B1 B 0.6971(3) 0.5377(2) 0.4303(3) 0.0463(12) Uani 1 1 d . . .
H99A H 0.6822 0.5652 0.3861 0.056 Uiso 1 1 calc R . .
N1 N 0.8232(2) 0.51029(13) 0.5303(2) 0.0376(8) Uani 1 1 d . . .
N2 N 0.7881(2) 0.54554(13) 0.4715(2) 0.0437(8) Uani 1 1 d . . .
N3 N 0.64956(19) 0.51003(12) 0.55967(19) 0.0352(7) Uani 1 1 d . . .
N4 N 0.6377(2) 0.54283(13) 0.49360(19) 0.0383(8) Uani 1 1 d . . .
N5 N 0.7067(2) 0.43542(13) 0.44823(18) 0.0369(8) Uani 1 1 d . . .
N6 N 0.6898(2) 0.47865(13) 0.39676(19) 0.0408(8) Uani 1 1 d . . .
C11 C 0.9036(3) 0.52503(18) 0.5491(3) 0.0490(11) Uani 1 1 d . . .
H11A H 0.9434 0.5072 0.5885 0.059 Uiso 1 1 calc R . .
C12 C 0.9222(3) 0.5698(2) 0.5040(3) 0.0619(14) Uani 1 1 d . . .
H12A H 0.9752 0.5882 0.5063 0.074 Uiso 1 1 calc R . .
C13 C 0.8477(3) 0.58182(18) 0.4555(3) 0.0569(12) Uani 1 1 d . . .
H13A H 0.8393 0.6107 0.4170 0.068 Uiso 1 1 calc R . .
C21 C 0.5874(2) 0.52287(16) 0.6021(3) 0.0408(10) Uani 1 1 d . . .
H21A H 0.5799 0.5062 0.6519 0.049 Uiso 1 1 calc R . .
C22 C 0.5354(3) 0.56351(16) 0.5644(3) 0.0461(11) Uani 1 1 d . . .
H22A H 0.4870 0.5798 0.5820 0.055 Uiso 1 1 calc R . .
C23 C 0.5693(3) 0.57492(17) 0.4963(3) 0.0457(11) Uani 1 1 d . . .
H23A H 0.5480 0.6014 0.4568 0.055 Uiso 1 1 calc R . .
C31 C 0.6956(3) 0.39072(17) 0.4029(2) 0.0427(10) Uani 1 1 d . . .
H31A H 0.7033 0.3542 0.4228 0.051 Uiso 1 1 calc R . .
C32 C 0.6712(3) 0.40406(19) 0.3230(3) 0.0525(12) Uani 1 1 d . . .
H32A H 0.6589 0.3797 0.2786 0.063 Uiso 1 1 calc R . .
C33 C 0.6688(3) 0.45989(19) 0.3219(2) 0.0505(11) Uani 1 1 d . . .
H33A H 0.6544 0.4820 0.2751 0.061 Uiso 1 1 calc R . .
P1 P 0.74113(7) 0.24887(4) 0.57400(7) 0.0457(3) Uani 1 1 d . . .
C101 C 0.7786(3) 0.19526(17) 0.6472(3) 0.0492(11) Uani 1 1 d . . .
H10A H 0.7757 0.1595 0.6187 0.059 Uiso 1 1 calc R . .
H10B H 0.8390 0.2024 0.6681 0.059 Uiso 1 1 calc R . .
C102 C 0.7297(3) 0.19035(18) 0.7184(3) 0.0536(12) Uani 1 1 d . . .
H10C H 0.7339 0.2255 0.7485 0.064 Uiso 1 1 calc R . .
H10D H 0.6689 0.1837 0.6981 0.064 Uiso 1 1 calc R . .
C103 C 0.7631(3) 0.1440(2) 0.7754(3) 0.0633(13) Uani 1 1 d . . .
H10E H 0.7561 0.1087 0.7458 0.076 Uiso 1 1 calc R . .
H10F H 0.8246 0.1497 0.7932 0.076 Uiso 1 1 calc R . .
C104 C 0.7185(4) 0.1401(2) 0.8491(4) 0.0873(18) Uani 1 1 d . . .
H10G H 0.7425 0.1095 0.8832 0.131 Uiso 1 1 calc R . .
H10H H 0.6576 0.1337 0.8322 0.131 Uiso 1 1 calc R . .
H10I H 0.7264 0.1745 0.8798 0.131 Uiso 1 1 calc R . .
C111 C 0.6304(3) 0.2280(2) 0.5397(3) 0.0737(16) Uani 1 1 d . . .
H11B H 0.6312 0.1894 0.5213 0.088 Uiso 1 1 calc R . .
H11J H 0.5998 0.2287 0.5871 0.088 Uiso 1 1 calc R . .
C112 C 0.5802(3) 0.2602(2) 0.4748(3) 0.0682(15) Uani 1 1 d . . .
H11C H 0.6068 0.2567 0.4252 0.082 Uiso 1 1 calc R . .
H11D H 0.5823 0.2994 0.4906 0.082 Uiso 1 1 calc R . .
C113 C 0.4889(3) 0.2427(2) 0.4565(4) 0.0804(17) Uani 1 1 d . . .
H11E H 0.4870 0.2036 0.4396 0.096 Uiso 1 1 calc R . .
H11F H 0.4630 0.2452 0.5066 0.096 Uiso 1 1 calc R . .
C114 C 0.4367(4) 0.2756(3) 0.3924(5) 0.116(3) Uani 1 1 d . . .
H11G H 0.3782 0.2617 0.3841 0.175 Uiso 1 1 calc R . .
H11H H 0.4608 0.2726 0.3419 0.175 Uiso 1 1 calc R . .
H11I H 0.4368 0.3143 0.4090 0.175 Uiso 1 1 calc R . .
C121 C 0.7988(3) 0.2364(2) 0.4909(3) 0.0647(14) Uani 1 1 d . . .
H12B H 0.7845 0.1992 0.4690 0.078 Uiso 1 1 calc R . .
H12C H 0.7803 0.2633 0.4475 0.078 Uiso 1 1 calc R . .
C122 C 0.8952(4) 0.2407(2) 0.5150(3) 0.0655(14) Uani 1 1 d . . .
H12D H 0.9080 0.2700 0.5560 0.079 Uiso 1 1 calc R . .
H12E H 0.9171 0.2056 0.5397 0.079 Uiso 1 1 calc R . .
C123 C 0.9398(5) 0.2533(3) 0.4444(4) 0.099(2) Uani 1 1 d . . .
H12F H 0.9173 0.2881 0.4191 0.118 Uiso 1 1 calc R . .
H12G H 0.9280 0.2237 0.4038 0.118 Uiso 1 1 calc R . .
C124 C 1.0344(4) 0.2584(3) 0.4689(4) 0.119(3) Uani 1 1 d . . .
H12H H 1.0613 0.2670 0.4213 0.178 Uiso 1 1 calc R . .
H12I H 1.0571 0.2236 0.4924 0.178 Uiso 1 1 calc R . .
H12J H 1.0464 0.2879 0.5088 0.178 Uiso 1 1 calc R . .
P2 P 0.99951(7) 0.41036(5) 0.77560(7) 0.0469(3) Uani 1 1 d . . .
C201 C 0.9843(3) 0.42232(18) 0.8809(3) 0.0508(11) Uani 1 1 d . . .
H20A H 0.9519 0.4569 0.8827 0.061 Uiso 1 1 calc R . .
H20I H 0.9483 0.3923 0.8970 0.061 Uiso 1 1 calc R . .
C202 C 1.0626(3) 0.42613(19) 0.9439(3) 0.0521(11) Uani 1 1 d . . .
H20B H 1.1003 0.3946 0.9374 0.062 Uiso 1 1 calc R . .
H20C H 1.0939 0.4602 0.9349 0.062 Uiso 1 1 calc R . .
C203 C 1.0419(3) 0.42632(19) 1.0289(3) 0.0561(12) Uani 1 1 d . . .
H20D H 1.0003 0.4559 1.0342 0.067 Uiso 1 1 calc R . .
H20E H 1.0152 0.3908 1.0396 0.067 Uiso 1 1 calc R . .
C204 C 1.1195(3) 0.4350(2) 1.0907(3) 0.0725(16) Uani 1 1 d . . .
H20F H 1.1030 0.4346 1.1448 0.109 Uiso 1 1 calc R . .
H20G H 1.1453 0.4705 1.0812 0.109 Uiso 1 1 calc R . .
H20H H 1.1605 0.4055 1.0863 0.109 Uiso 1 1 calc R . .
C211 C 1.0743(3) 0.4592(2) 0.7503(3) 0.0595(13) Uani 1 1 d . . .
H21B H 1.1289 0.4534 0.7860 0.071 Uiso 1 1 calc R . .
H21C H 1.0843 0.4524 0.6942 0.071 Uiso 1 1 calc R . .
C212 C 1.0476(3) 0.51919(19) 0.7573(3) 0.0633(13) Uani 1 1 d . . .
H21D H 0.9881 0.5236 0.7308 0.076 Uiso 1 1 calc R . .
H21E H 1.0497 0.5286 0.8151 0.076 Uiso 1 1 calc R . .
C213 C 1.1039(4) 0.5587(3) 0.7192(5) 0.110(3) Uani 1 1 d . . .
H21F H 1.1629 0.5555 0.7476 0.132 Uiso 1 1 calc R . .
H21G H 1.1043 0.5479 0.6623 0.132 Uiso 1 1 calc R . .
C214 C 1.0762(5) 0.6167(3) 0.7218(6) 0.159(4) Uani 1 1 d . . .
H21H H 1.1147 0.6401 0.6961 0.238 Uiso 1 1 calc R . .
H21I H 1.0773 0.6281 0.7781 0.238 Uiso 1 1 calc R . .
H21J H 1.0182 0.6203 0.6929 0.238 Uiso 1 1 calc R . .
C221 C 1.0551(3) 0.3435(2) 0.7805(3) 0.0612(13) Uani 1 1 d . . .
H22B H 1.1112 0.3478 0.8142 0.073 Uiso 1 1 calc R . .
H22C H 1.0220 0.3167 0.8078 0.073 Uiso 1 1 calc R . .
C222 C 1.0676(6) 0.3214(3) 0.7051(4) 0.129(3) Uani 1 1 d . . .
H22D H 1.1044 0.3467 0.6794 0.155 Uiso 1 1 calc R . .
H22E H 1.0120 0.3195 0.6698 0.155 Uiso 1 1 calc R . .
C223 C 1.1095(6) 0.2621(3) 0.7107(5) 0.140(4) Uani 1 1 d . . .
H22F H 1.0760 0.2382 0.7420 0.168 Uiso 1 1 calc R . .
H22G H 1.1047 0.2468 0.6555 0.168 Uiso 1 1 calc R . .
C224 C 1.1873(6) 0.2598(4) 0.7427(7) 0.170(4) Uani 1 1 d . . .
H22H H 1.2068 0.2216 0.7436 0.255 Uiso 1 1 calc R . .
H22I H 1.1931 0.2740 0.7980 0.255 Uiso 1 1 calc R . .
H22J H 1.2218 0.2821 0.7110 0.255 Uiso 1 1 calc R . .
P3 P 0.61309(10) 0.41965(7) 0.81576(9) 0.0712(4) Uani 1 1 d D . .
C301 C 0.5435(7) 0.3588(4) 0.8140(7) 0.086(3) Uiso 0.50 1 d PD A 1
C302 C 0.4836(8) 0.3584(5) 0.7354(8) 0.095(3) Uiso 0.50 1 d PD A 1
C303 C 0.4179(8) 0.3134(6) 0.7232(10) 0.125(4) Uiso 0.50 1 d PD A 1
C304 C 0.4533(13) 0.2587(6) 0.7002(14) 0.160(6) Uiso 0.50 1 d PD A 1
C1' C 0.5093(9) 0.3691(5) 0.7715(9) 0.086(3) Uiso 0.50 1 d PD A 2
C2' C 0.5354(8) 0.3146(5) 0.7597(8) 0.095(3) Uiso 0.50 1 d PD A 2
C3' C 0.4566(11) 0.2797(7) 0.7245(11) 0.125(4) Uiso 0.50 1 d PD A 2
C4' C 0.3919(12) 0.2959(8) 0.6563(12) 0.160(6) Uiso 0.50 1 d PD A 2
C311 C 0.5478(4) 0.4797(2) 0.8170(4) 0.0817(17) Uani 1 1 d . A .
H31B H 0.5093 0.4823 0.7650 0.098 Uiso 1 1 calc R . .
H31C H 0.5123 0.4760 0.8605 0.098 Uiso 1 1 calc R . .
C312 C 0.5980(4) 0.5303(2) 0.8296(3) 0.0803(17) Uani 1 1 d . . .
H31D H 0.6394 0.5313 0.7908 0.096 Uiso 1 1 calc R A .
H31E H 0.6306 0.5298 0.8847 0.096 Uiso 1 1 calc R . .
C313 C 0.5414(4) 0.5843(2) 0.8190(4) 0.0866(19) Uani 1 1 d . A .
H31F H 0.5797 0.6167 0.8241 0.104 Uiso 1 1 calc R . .
H31G H 0.5094 0.5847 0.7637 0.104 Uiso 1 1 calc R . .
C314 C 0.4808(4) 0.5905(2) 0.8764(4) 0.093(2) Uani 1 1 d . . .
H31H H 0.4483 0.6246 0.8648 0.139 Uiso 1 1 calc R A .
H31I H 0.5117 0.5920 0.9314 0.139 Uiso 1 1 calc R . .
H31J H 0.4418 0.5591 0.8715 0.139 Uiso 1 1 calc R . .
C321 C 0.6541(6) 0.4059(4) 0.9197(4) 0.160(4) Uani 1 1 d D A .
C322 C 0.7383(8) 0.4243(6) 0.9518(7) 0.099(3) Uiso 0.50 1 d PD A 1
C32' C 0.7213(9) 0.3751(6) 0.9489(9) 0.099(3) Uiso 0.50 1 d P A 2
C323 C 0.7735(8) 0.3971(5) 1.0354(6) 0.175(5) Uani 1 1 d D . .
C324 C 0.7794(11) 0.3390(6) 1.0510(10) 0.338(11) Uani 1 1 d D A .
H32H H 0.8124 0.3326 1.1043 0.507 Uiso 1 1 calc R B 2
H32I H 0.8076 0.3211 1.0097 0.507 Uiso 1 1 calc R B 2
H32J H 0.7222 0.3237 1.0496 0.507 Uiso 1 1 calc R B 2
P11 P 0.81611(8) 0.07172(5) 0.40800(8) 0.0516(3) Uani 1 1 d . . .
F1 F 0.7942(2) 0.08830(15) 0.49406(18) 0.0903(10) Uani 1 1 d . . .
F2 F 0.88361(19) 0.02889(13) 0.4486(2) 0.0897(10) Uani 1 1 d . . .
F3 F 0.88699(19) 0.11754(13) 0.4176(2) 0.0841(9) Uani 1 1 d . . .
F4 F 0.8398(2) 0.05589(15) 0.32280(19) 0.1006(11) Uani 1 1 d . . .
F5 F 0.74825(19) 0.11500(12) 0.3692(2) 0.0862(10) Uani 1 1 d . . .
F6 F 0.74489(19) 0.02622(13) 0.3982(2) 0.0992(11) Uani 1 1 d . . .

loop_
_atom_site_aniso_label
_atom_site_aniso_U_11
_atom_site_aniso_U_22
_atom_site_aniso_U_33
_atom_site_aniso_U_23
_atom_site_aniso_U_13
_atom_site_aniso_U_12
V1 0.0311(3) 0.0292(3) 0.0314(4) 0.0008(3) 0.0023(3) 0.0023(3)
Fe1 0.0383(3) 0.0291(3) 0.0355(3) 0.0004(2) 0.0005(2) 0.0026(2)
Fe2 0.0367(3) 0.0379(3) 0.0400(3) -0.0011(3) -0.0047(3) 0.0033(3)
Fe3 0.0428(3) 0.0359(3) 0.0326(3) 0.0013(3) 0.0052(3) 0.0032(3)
S1 0.0425(6) 0.0352(5) 0.0387(6) -0.0059(4) -0.0011(5) 0.0013(4)
S2 0.0561(7) 0.0389(6) 0.0395(6) 0.0082(5) -0.0033(5) 0.0041(5)
S3 0.0357(5) 0.0375(6) 0.0435(6) -0.0009(5) 0.0063(5) 0.0055(4)
S4 0.0338(5) 0.0326(5) 0.0371(5) 0.0020(4) 0.0020(4) -0.0001(4)
B1 0.054(3) 0.040(3) 0.045(3) 0.014(2) 0.008(2) 0.010(2)
N1 0.0358(19) 0.0352(18) 0.043(2) 0.0016(15) 0.0090(15) -0.0013(15)
N2 0.051(2) 0.0375(19) 0.046(2) 0.0044(16) 0.0188(17) 0.0005(17)
N3 0.0381(18) 0.0299(17) 0.0370(19) 0.0054(15) 0.0032(15) 0.0047(14)
N4 0.0404(19) 0.0344(18) 0.0395(19) 0.0057(15) 0.0040(15) 0.0038(15)
N5 0.0400(19) 0.0370(19) 0.0334(18) 0.0030(15) 0.0049(15) 0.0033(15)
N6 0.048(2) 0.043(2) 0.0320(19) 0.0044(16) 0.0068(16) 0.0063(16)
C11 0.042(3) 0.050(3) 0.056(3) -0.008(2) 0.013(2) -0.004(2)
C12 0.057(3) 0.055(3) 0.081(4) -0.005(3) 0.033(3) -0.016(2)
C13 0.064(3) 0.042(3) 0.070(3) 0.003(2) 0.029(3) -0.006(2)
C21 0.038(2) 0.040(2) 0.046(2) 0.0002(19) 0.011(2) 0.0021(18)
C22 0.041(2) 0.039(2) 0.060(3) 0.000(2) 0.010(2) 0.0112(19)
C23 0.044(2) 0.036(2) 0.053(3) 0.004(2) -0.004(2) 0.0115(19)
C31 0.048(2) 0.040(2) 0.040(2) -0.0046(19) 0.005(2) 0.0008(19)
C32 0.066(3) 0.057(3) 0.034(2) -0.011(2) 0.003(2) 0.004(2)
C33 0.060(3) 0.061(3) 0.029(2) 0.010(2) 0.005(2) 0.007(2)
P1 0.0553(7) 0.0326(6) 0.0461(7) -0.0013(5) -0.0025(5) 0.0023(5)
C101 0.054(3) 0.035(2) 0.056(3) 0.001(2) 0.000(2) 0.006(2)
C102 0.059(3) 0.042(3) 0.062(3) 0.003(2) 0.014(2) 0.002(2)
C103 0.082(4) 0.046(3) 0.062(3) 0.008(2) 0.011(3) -0.003(3)
C104 0.105(5) 0.080(4) 0.082(4) 0.022(3) 0.030(4) -0.001(4)
C111 0.087(4) 0.045(3) 0.079(4) -0.003(3) -0.020(3) -0.012(3)
C112 0.074(3) 0.047(3) 0.076(4) -0.013(3) -0.015(3) -0.003(3)
C113 0.066(3) 0.080(4) 0.087(4) -0.021(3) -0.020(3) 0.004(3)
C114 0.105(5) 0.077(4) 0.148(7) -0.026(4) -0.042(5) 0.016(4)
C121 0.099(4) 0.046(3) 0.048(3) -0.004(2) 0.008(3) 0.012(3)
C122 0.098(4) 0.045(3) 0.059(3) -0.003(2) 0.029(3) 0.016(3)
C123 0.134(6) 0.086(5) 0.086(5) -0.011(4) 0.050(4) -0.015(4)
C124 0.107(6) 0.155(7) 0.104(6) -0.041(5) 0.046(5) -0.013(5)
P2 0.0414(6) 0.0515(7) 0.0450(7) -0.0052(6) -0.0032(5) 0.0070(5)
C201 0.054(3) 0.050(3) 0.045(3) -0.003(2) -0.003(2) 0.008(2)
C202 0.051(3) 0.052(3) 0.051(3) -0.001(2) 0.002(2) 0.009(2)
C203 0.075(3) 0.048(3) 0.046(3) 0.000(2) 0.014(2) 0.014(2)
C204 0.083(4) 0.082(4) 0.050(3) -0.009(3) 0.000(3) 0.025(3)
C211 0.051(3) 0.073(3) 0.053(3) -0.003(3) 0.002(2) 0.009(2)
C212 0.057(3) 0.061(3) 0.068(3) 0.004(3) -0.001(3) -0.012(3)
C213 0.073(4) 0.080(5) 0.171(8) 0.037(5) -0.001(4) -0.019(4)
C214 0.131(7) 0.104(6) 0.230(11) 0.066(7) -0.009(7) -0.031(5)
C221 0.057(3) 0.063(3) 0.060(3) -0.003(3) -0.002(2) 0.018(2)
C222 0.203(8) 0.119(6) 0.064(4) -0.005(4) 0.017(5) 0.096(6)
C223 0.164(8) 0.152(7) 0.094(5) -0.042(5) -0.009(5) 0.101(7)
C224 0.144(8) 0.136(8) 0.234(12) -0.018(8) 0.043(8) 0.065(7)
P3 0.0759(10) 0.0804(10) 0.0619(9) 0.0052(8) 0.0260(8) 0.0127(8)
C311 0.075(4) 0.092(4) 0.082(4) 0.000(3) 0.024(3) -0.009(3)
C312 0.075(4) 0.093(4) 0.070(4) -0.015(3) 0.001(3) -0.021(3)
C313 0.071(4) 0.065(4) 0.119(6) 0.007(4) 0.002(4) -0.010(3)
C314 0.108(5) 0.076(4) 0.084(4) -0.002(3) -0.019(4) -0.006(4)
C321 0.191(9) 0.231(10) 0.070(5) 0.054(6) 0.057(5) 0.133(8)
C323 0.220(12) 0.176(10) 0.115(7) 0.024(7) -0.028(7) 0.030(9)
C324 0.34(2) 0.33(2) 0.30(2) 0.119(18) -0.106(17) -0.110(19)
P11 0.0460(7) 0.0556(7) 0.0531(7) -0.0095(6) 0.0070(6) 0.0041(6)
F1 0.096(2) 0.121(3) 0.0606(19) -0.0005(18) 0.0318(17) 0.028(2)
F2 0.071(2) 0.090(2) 0.105(3) -0.001(2) 0.0029(18) 0.0311(18)
F3 0.0694(19) 0.088(2) 0.098(2) -0.0258(19) 0.0202(17) -0.0246(17)
F4 0.114(3) 0.125(3) 0.065(2) -0.039(2) 0.0206(19) -0.002(2)
F5 0.078(2) 0.073(2) 0.100(2) 0.0122(18) -0.0144(18) 0.0170(17)
F6 0.072(2) 0.068(2) 0.156(3) 0.001(2) 0.010(2) -0.0130(17)

loop_
_atom_type_symbol
_atom_type_description
_atom_type_scat_dispersion_real
_atom_type_scat_dispersion_imag
_atom_type_scat_source
C C 0.0033 0.0016 'International Tables Vol C Tables 4.2.6.8 and 6.1.1.4'
H H 0.0000 0.0000 'International Tables Vol C Tables 4.2.6.8 and 6.1.1.4'
B B 0.0013 0.0007 'International Tables Vol C Tables 4.2.6.8 and 6.1.1.4'
N N 0.0061 0.0033 'International Tables Vol C Tables 4.2.6.8 and 6.1.1.4'
F F 0.0171 0.0103 'International Tables Vol C Tables 4.2.6.8 and 6.1.1.4'
P P 0.1023 0.0942 'International Tables Vol C Tables 4.2.6.8 and 6.1.1.4'
S S 0.1246 0.1234 'International Tables Vol C Tables 4.2.6.8 and 6.1.1.4'
V V 0.3005 0.5294 'International Tables Vol C Tables 4.2.6.8 and 6.1.1.4'
Fe Fe 0.3463 0.8444 'International Tables Vol C Tables 4.2.6.8 and 6.1.1.4'

loop_
_geom_angle_atom_site_label_1
_geom_angle_atom_site_label_2
_geom_angle_atom_site_label_3
_geom_angle
_geom_angle_site_symmetry_1
_geom_angle_site_symmetry_3
_geom_angle_publ_flag
N1 V1 N3 82.90(14) . . ?
N1 V1 N5 80.44(13) . . ?
N3 V1 N5 81.57(12) . . ?
N1 V1 S4 165.22(9) . . ?
N3 V1 S4 86.00(12) . . ?
N5 V1 S4 88.32(10) . . ?
N1 V1 S3 87.83(11) . . ?
N3 V1 S3 166.59(9) . . ?
N5 V1 S3 87.37(9) . . ?
S4 V1 S3 101.30(9) . . ?
N1 V1 S1 87.98(11) . . ?
N3 V1 S1 87.81(10) . . ?
N5 V1 S1 165.13(9) . . ?
S4 V1 S1 101.35(6) . . ?
S3 V1 S1 101.57(5) . . ?
N1 V1 Fe2 98.48(11) . . ?
N3 V1 Fe2 139.16(9) . . ?
N5 V1 Fe2 139.14(9) . . ?
S4 V1 Fe2 96.30(7) . . ?
S3 V1 Fe2 51.87(5) . . ?
S1 V1 Fe2 51.66(5) . . ?
N1 V1 Fe1 139.64(9) . . ?
N3 V1 Fe1 137.15(9) . . ?
N5 V1 Fe1 98.11(9) . . ?
S4 V1 Fe1 51.27(5) . . ?
S3 V1 Fe1 51.91(5) . . ?
S1 V1 Fe1 96.75(6) . . ?
Fe2 V1 Fe1 56.87(2) . . ?
N1 V1 Fe3 139.33(9) . . ?
N3 V1 Fe3 95.75(9) . . ?
N5 V1 Fe3 139.83(10) . . ?
S4 V1 Fe3 51.56(3) . . ?
S3 V1 Fe3 97.59(5) . . ?
S1 V1 Fe3 51.39(6) . . ?
Fe2 V1 Fe3 57.22(6) . . ?
Fe1 V1 Fe3 57.50(2) . . ?
S4 Fe1 S3 109.13(8) . . ?
S4 Fe1 S2 104.74(5) . . ?
S3 Fe1 S2 106.70(6) . . ?
S4 Fe1 P1 112.47(6) . . ?
S3 Fe1 P1 112.59(6) . . ?
S2 Fe1 P1 110.77(5) . . ?
S4 Fe1 Fe2 103.30(7) . . ?
S3 Fe1 Fe2 54.64(6) . . ?
S2 Fe1 Fe2 55.30(4) . . ?
P1 Fe1 Fe2 144.15(5) . . ?
S4 Fe1 Fe3 54.23(5) . . ?
S3 Fe1 Fe3 103.69(7) . . ?
S2 Fe1 Fe3 54.14(5) . . ?
P1 Fe1 Fe3 143.67(5) . . ?
Fe2 Fe1 Fe3 60.01(6) . . ?
S4 Fe1 V1 55.65(4) . . ?
S3 Fe1 V1 55.66(4) . . ?
S2 Fe1 V1 104.57(4) . . ?
P1 Fe1 V1 144.66(6) . . ?
Fe2 Fe1 V1 61.32(5) . . ?
Fe3 Fe1 V1 61.42(6) . . ?
S1 Fe2 S3 109.72(4) . . ?
S1 Fe2 S2 105.13(8) . . ?
S3 Fe2 S2 106.54(6) . . ?
S1 Fe2 P2 113.31(6) . . ?
S3 Fe2 P2 118.89(6) . . ?
S2 Fe2 P2 101.78(7) . . ?
S1 Fe2 Fe1 104.16(8) . . ?
S3 Fe2 Fe1 54.94(4) . . ?
S2 Fe2 Fe1 54.83(6) . . ?
P2 Fe2 Fe1 140.47(5) . . ?
S1 Fe2 Fe3 54.32(5) . . ?
S3 Fe2 Fe3 104.49(4) . . ?
S2 Fe2 Fe3 54.30(4) . . ?
P2 Fe2 Fe3 135.67(7) . . ?
Fe1 Fe2 Fe3 60.69(5) . . ?
S1 Fe2 V1 56.07(5) . . ?
S3 Fe2 V1 55.93(5) . . ?
S2 Fe2 V1 104.59(7) . . ?
P2 Fe2 V1 153.41(5) . . ?
Fe1 Fe2 V1 61.81(6) . . ?
Fe3 Fe2 V1 61.80(6) . . ?
S1 Fe3 S4 109.21(6) . . ?
S1 Fe3 S2 105.81(9) . . ?
S4 Fe3 S2 104.49(6) . . ?
S1 Fe3 P3 116.39(7) . . ?
S4 Fe3 P3 109.64(9) . . ?
S2 Fe3 P3 110.58(7) . . ?
S1 Fe3 Fe2 54.26(5) . . ?
S4 Fe3 Fe2 102.23(6) . . ?
S2 Fe3 Fe2 55.08(5) . . ?
P3 Fe3 Fe2 147.78(5) . . ?
S1 Fe3 Fe1 102.96(7) . . ?
S4 Fe3 Fe1 53.65(5) . . ?
S2 Fe3 Fe1 54.45(6) . . ?
P3 Fe3 Fe1 140.65(6) . . ?
Fe2 Fe3 Fe1 59.30(3) . . ?
S1 Fe3 V1 55.70(4) . . ?
S4 Fe3 V1 55.37(6) . . ?
S2 Fe3 V1 104.53(5) . . ?
P3 Fe3 V1 144.57(5) . . ?
Fe2 Fe3 V1 60.98(2) . . ?
Fe1 Fe3 V1 61.08(6) . . ?
Fe2 S1 Fe3 71.42(8) . . ?
Fe2 S1 V1 72.28(5) . . ?
Fe3 S1 V1 72.91(5) . . ?
Fe3 S2 Fe1 71.41(4) . . ?
Fe3 S2 Fe2 70.62(7) . . ?
Fe1 S2 Fe2 69.88(5) . . ?
Fe2 S3 Fe1 70.41(5) . . ?
Fe2 S3 V1 72.19(4) . . ?
Fe1 S3 V1 72.44(8) . . ?
Fe1 S4 Fe3 72.13(5) . . ?
Fe1 S4 V1 73.09(8) . . ?
Fe3 S4 V1 73.07(6) . . ?
N2 B1 N4 108.6(4) . . ?
N2 B1 N6 107.3(3) . . ?
N4 B1 N6 108.0(4) . . ?
C11 N1 N2 106.4(3) . . ?
C11 N1 V1 132.4(3) . . ?
N2 N1 V1 121.2(2) . . ?
C13 N2 N1 109.2(4) . . ?
C13 N2 B1 129.8(4) . . ?
N1 N2 B1 120.7(3) . . ?
C21 N3 N4 105.8(3) . . ?
C21 N3 V1 131.6(3) . . ?
N4 N3 V1 122.5(2) . . ?
C23 N4 N3 109.3(3) . . ?
C23 N4 B1 131.1(4) . . ?
N3 N4 B1 119.6(3) . . ?
C31 N5 N6 105.9(3) . . ?
C31 N5 V1 132.1(3) . . ?
N6 N5 V1 121.9(2) . . ?
C33 N6 N5 109.3(3) . . ?
C33 N6 B1 131.2(4) . . ?
N5 N6 B1 119.5(3) . . ?
N1 C11 C12 111.1(4) . . ?
C13 C12 C11 105.0(4) . . ?
N2 C13 C12 108.3(4) . . ?
N3 C21 C22 111.3(4) . . ?
C23 C22 C21 104.2(4) . . ?
N4 C23 C22 109.4(4) . . ?
N5 C31 C32 111.0(4) . . ?
C33 C32 C31 104.6(4) . . ?
N6 C33 C32 109.1(4) . . ?
C121 P1 C101 104.2(2) . . ?
C121 P1 C111 106.4(3) . . ?
C101 P1 C111 102.4(2) . . ?
C121 P1 Fe1 111.51(17) . . ?
C101 P1 Fe1 115.85(16) . . ?
C111 P1 Fe1 115.26(18) . . ?
C102 C101 P1 115.4(3) . . ?
C103 C102 C101 112.3(4) . . ?
C104 C103 C102 113.4(4) . . ?
C112 C111 P1 118.2(4) . . ?
C111 C112 C113 113.8(5) . . ?
C114 C113 C112 114.5(5) . . ?
C122 C121 P1 112.8(3) . . ?
C123 C122 C121 112.2(5) . . ?
C122 C123 C124 111.8(6) . . ?
C211 P2 C201 108.0(2) . . ?
C211 P2 C221 105.5(2) . . ?
C201 P2 C221 103.1(2) . . ?
C211 P2 Fe2 117.18(17) . . ?
C201 P2 Fe2 108.69(15) . . ?
C221 P2 Fe2 113.34(17) . . ?
C202 C201 P2 118.0(3) . . ?
C203 C202 C201 112.9(4) . . ?
C204 C203 C202 112.4(4) . . ?
C212 C211 P2 114.7(3) . . ?
C213 C212 C211 112.6(5) . . ?
C214 C213 C212 113.3(6) . . ?
C222 C221 P2 115.1(4) . . ?
C221 C222 C223 113.9(5) . . ?
C224 C223 C222 115.9(9) . . ?
C311 P3 C321 105.6(3) . . ?
C311 P3 C301 107.9(5) . . ?
C321 P3 C301 89.9(5) . . ?
C311 P3 C1' 93.2(4) . . ?
C321 P3 C1' 112.7(6) . . ?
C301 P3 C1' 24.2(5) . . ?
C311 P3 Fe3 120.7(2) . . ?
C321 P3 Fe3 116.9(3) . . ?
C301 P3 Fe3 111.3(4) . . ?
C1' P3 Fe3 105.3(4) . . ?
C302 C301 P3 108.7(8) . . ?
C301 C302 C303 117.5(10) . . ?
C302 C303 C304 113.3(9) . . ?
C2' C1' P3 111.6(10) . . ?
C1' C2' C3' 109.2(12) . . ?
C4' C3' C2' 125.5(16) . . ?
C312 C311 P3 112.5(4) . . ?
C311 C312 C313 113.0(5) . . ?
C314 C313 C312 115.3(5) . . ?
C32' C321 C322 52.2(8) . . ?
C32' C321 P3 128.0(8) . . ?
C322 C321 P3 119.3(7) . . ?
C321 C322 C323 113.1(9) . . ?
C321 C32' C323 114.4(11) . . ?
C321 C32' C324 142.6(12) . . ?
C323 C32' C324 44.7(5) . . ?
C324 C323 C322 125.5(11) . . ?
C324 C323 C32' 81.5(10) . . ?
C322 C323 C32' 44.6(7) . . ?
C323 C324 C32' 53.8(8) . . ?
F6 P11 F4 89.8(2) . . ?
F6 P11 F3 179.6(2) . . ?
F4 P11 F3 90.16(19) . . ?
F6 P11 F2 90.8(2) . . ?
F4 P11 F2 89.5(2) . . ?
F3 P11 F2 89.6(2) . . ?
F6 P11 F5 89.33(19) . . ?
F4 P11 F5 91.7(2) . . ?
F3 P11 F5 90.3(2) . . ?
F2 P11 F5 178.8(2) . . ?
F6 P11 F1 91.4(2) . . ?
F4 P11 F1 178.7(2) . . ?
F3 P11 F1 88.63(19) . . ?
F2 P11 F1 90.12(19) . . ?
F5 P11 F1 88.68(19) . . ?

loop_
_geom_bond_atom_site_label_1
_geom_bond_atom_site_label_2
_geom_bond_distance
_geom_bond_site_symmetry_2
_geom_bond_publ_flag
V1 N1 2.168(3) . y
V1 N3 2.173(3) . y
V1 N5 2.183(4) . y
V1 S4 2.3331(19) . y
V1 S3 2.342(2) . y
V1 S1 2.344(2) . y
V1 Fe2 2.6915(18) . y
V1 Fe1 2.704(3) . y
V1 Fe3 2.713(2) . y
Fe1 S4 2.205(2) . y
Fe1 S3 2.2320(18) . y
Fe1 S2 2.236(2) . y
Fe1 P1 2.359(2) . y
Fe1 Fe2 2.5689(17) . y
Fe1 Fe3 2.6053(18) . y
Fe2 S1 2.216(2) . y
Fe2 S3 2.224(2) . y
Fe2 S2 2.2493(18) . y
Fe2 P2 2.341(2) . y
Fe2 Fe3 2.588(3) . y
Fe3 S1 2.218(2) . y
Fe3 S4 2.221(2) . y
Fe3 S2 2.2277(19) . y
Fe3 P3 2.372(2) . y
B1 N2 1.522(6) . ?
B1 N4 1.523(6) . ?
B1 N6 1.541(6) . ?
N1 C11 1.320(5) . ?
N1 N2 1.363(4) . ?
N2 C13 1.350(5) . ?
N3 C21 1.336(5) . ?
N3 N4 1.355(4) . ?
N4 C23 1.345(5) . ?
N5 C31 1.324(5) . ?
N5 N6 1.362(4) . ?
N6 C33 1.331(5) . ?
C11 C12 1.381(6) . ?
C12 C13 1.367(7) . ?
C21 C22 1.381(5) . ?
C22 C23 1.359(6) . ?
C31 C32 1.376(6) . ?
C32 C33 1.359(6) . ?
P1 C121 1.800(5) . ?
P1 C101 1.829(4) . ?
P1 C111 1.841(5) . ?
C101 C102 1.520(6) . ?
C102 C103 1.522(6) . ?
C103 C104 1.514(7) . ?
C111 C112 1.475(6) . ?
C112 C113 1.501(7) . ?
C113 C114 1.492(8) . ?
C121 C122 1.531(7) . ?
C122 C123 1.496(7) . ?
C123 C124 1.505(9) . ?
P2 C211 1.776(5) . ?
P2 C201 1.838(5) . ?
P2 C221 1.848(5) . ?
C201 C202 1.512(6) . ?
C202 C203 1.507(6) . ?
C203 C204 1.504(7) . ?
C211 C212 1.528(7) . ?
C212 C213 1.516(7) . ?
C213 C214 1.481(9) . ?
C221 C222 1.412(7) . ?
C222 C223 1.586(9) . ?
C223 C224 1.276(10) . ?
P3 C311 1.793(6) . ?
P3 C321 1.799(6) . ?
P3 C301 1.845(8) . ?
P3 C1' 2.104(14) . ?
C301 C302 1.508(8) . ?
C302 C303 1.507(9) . ?
C303 C304 1.518(9) . ?
C1' C2' 1.412(14) . ?
C2' C3' 1.556(15) . ?
C3' C4' 1.474(16) . ?
C311 C312 1.465(7) . ?
C312 C313 1.590(8) . ?
C313 C314 1.465(8) . ?
C321 C32' 1.337(15) . ?
C321 C322 1.440(9) . ?
C322 C323 1.575(9) . ?
C32' C323 1.649(17) . ?
C32' C324 2.022(18) . ?
C323 C324 1.438(9) . ?
P11 F6 1.575(3) . ?
P11 F4 1.576(3) . ?
P11 F3 1.577(3) . ?
P11 F2 1.577(3) . ?
P11 F5 1.578(3) . ?
P11 F1 1.584(3) . ?
